data_7238314
loop_
_publ_author_name
'Constable, Edwin C.'
'Housecroft, Catherine E.'
'Price, Jason R.'
'Zampese, Jennifer A.'

_publ_section_title
;
 When five are six: the myth of five-coordinate copper(ii) in
 supramolecular chemistry
;
_journal_issue 10
_journal_name_full CrystEngComm
_journal_page_first 3163
_journal_paper_doi 10.1039/c0ce00019a
_journal_volume 12
_journal_year 2010
_chemical_formula_moiety 'C25 H19 Cu N5, 2(F6 P)'
_chemical_formula_sum 'C25 H19 Cu F12 N5 P2'
_chemical_formula_weight 742.93
_space_group_IT_number 14
_space_group_name_Hall '-P 2ybc'
_space_group_name_H-M_alt 'P 1 21/c 1'
_symmetry_cell_setting monoclinic
_symmetry_space_group_name_Hall '-P 2ybc'
_symmetry_space_group_name_H-M 'P 1 21/c 1'
_atom_sites_solution_hydrogens geom
_atom_sites_solution_primary direct
_atom_sites_solution_secondary difmap
_audit_creation_method SHELXL-97
_cell_angle_alpha 90.00
_cell_angle_beta 106.79(3)
_cell_angle_gamma 90.00
_cell_formula_units_Z 4
_cell_length_a 17.011(3)
_cell_length_b 10.486(2)
_cell_length_c 16.317(3)
_cell_measurement_temperature 173(2)
_cell_volume 2786.5(10)
_computing_cell_refinement 'Stoe IPDS'
_computing_data_collection 'Stoe IPDS'
_computing_data_reduction 'Stoe IPDS'
_computing_molecular_graphics 'Bruker SHELXTL'
_computing_publication_material 'Bruker SHELXTL'
_computing_structure_refinement 'SHELXL-97 (Sheldrick, 1997)'
_computing_structure_solution 'SHELXS-97 (Sheldrick, 1990)'
_diffrn_ambient_temperature 173(2)
_diffrn_measured_fraction_theta_full 0.979
_diffrn_measured_fraction_theta_max 0.979
_diffrn_measurement_device_type 'Stoe IPDS'
_diffrn_measurement_method '\w scans'
_diffrn_radiation_monochromator graphite
_diffrn_radiation_source 'fine-focus sealed tube'
_diffrn_radiation_type MoK\a
_diffrn_radiation_wavelength 0.71073
_diffrn_reflns_av_R_equivalents 0.1369
_diffrn_reflns_av_sigmaI/netI 0.0484
_diffrn_reflns_limit_h_max 20
_diffrn_reflns_limit_h_min -19
_diffrn_reflns_limit_k_max 12
_diffrn_reflns_limit_k_min -12
_diffrn_reflns_limit_l_max 19
_diffrn_reflns_limit_l_min -19
_diffrn_reflns_number 41272
_diffrn_reflns_theta_full 25.05
_diffrn_reflns_theta_max 25.05
_diffrn_reflns_theta_min 2.31
_exptl_absorpt_coefficient_mu 1.007
_exptl_absorpt_correction_T_max 0.8636
_exptl_absorpt_correction_T_min 0.5833
_exptl_absorpt_correction_type multi-scan
_exptl_absorpt_process_details '(Blessing, 1951)'
_exptl_crystal_colour blue
_exptl_crystal_density_diffrn 1.771
_exptl_crystal_density_method 'not measured'
_exptl_crystal_description block
_exptl_crystal_F_000 1484
_exptl_crystal_size_max 0.60
_exptl_crystal_size_mid 0.35
_exptl_crystal_size_min 0.15
_refine_diff_density_max 0.498
_refine_diff_density_min -0.477
_refine_diff_density_rms 0.068
_refine_ls_extinction_method none
_refine_ls_goodness_of_fit_ref 1.105
_refine_ls_hydrogen_treatment constr
_refine_ls_matrix_type full
_refine_ls_number_parameters 406
_refine_ls_number_reflns 4846
_refine_ls_number_restraints 0
_refine_ls_restrained_S_all 1.105
_refine_ls_R_factor_all 0.0412
_refine_ls_R_factor_gt 0.0406
_refine_ls_shift/su_max 0.001
_refine_ls_shift/su_mean 0.000
_refine_ls_structure_factor_coef Fsqd
_refine_ls_weighting_details 'calc w=1/[\s^2^(Fo^2^)+(0.0554P)^2^+1.8849P] where P=(Fo^2^+2Fc^2^)/3'
_refine_ls_weighting_scheme calc
_refine_ls_wR_factor_gt 0.1119
_refine_ls_wR_factor_ref 0.1127
_reflns_number_gt 4732
_reflns_number_total 4846
_reflns_threshold_expression >2sigma(I)
_cod_data_source_file c0ce00019a.txt
_cod_data_source_block jp102
_cod_depositor_comments
;
The following automatic conversions were performed:

data item '_symmetry_cell_setting' value 'Monoclinic' was changed to
'monoclinic' in accordance with the
/home/saulius/struct/COD-crude-data/automatic-downloads/DataCite-retrospective/RSC/depositions/lib/dictionaries/cif_core.dic
dictionary named 'cif_core.dic' version 2.4.2 last updated on
2011-04-26.

Automatic conversion script
Id: cif_fix_values 6909 2019-04-08 15:41:33Z antanas 
;
_cod_original_cell_volume 2786.3(10)
_cod_original_sg_symbol_Hall -P2ybc
_cod_original_sg_symbol_H-M P2(1)/c
_cod_database_code 7238314

loop_
_symmetry_equiv_pos_as_xyz
'x, y, z'
'-x, y+1/2, -z+1/2'
'-x, -y, -z'
'x, -y-1/2, z-1/2'

loop_
_atom_site_label
_atom_site_type_symbol
_atom_site_fract_x
_atom_site_fract_y
_atom_site_fract_z
_atom_site_U_iso_or_equiv
_atom_site_adp_type
_atom_site_occupancy
_atom_site_symmetry_multiplicity
_atom_site_calc_flag
_atom_site_refinement_flags
Cu1 Cu 0.268956(15) 0.75774(2) 0.317436(17) 0.02400(12) Uani 1 1 d .
N1 N 0.24598(11) 0.89489(19) 0.39606(12) 0.0272(4) Uani 1 1 d .
N2 N 0.32268(10) 0.90067(18) 0.28280(11) 0.0242(4) Uani 1 1 d .
N3 N 0.32645(11) 0.66507(19) 0.24123(12) 0.0279(4) Uani 1 1 d .
C1 C 0.20192(14) 0.8833(2) 0.45245(16) 0.0333(5) Uani 1 1 d .
H1A H 0.1800 0.8022 0.4599 0.040 Uiso 1 1 calc R
C2 C 0.18771(15) 0.9851(3) 0.49958(17) 0.0379(6) Uani 1 1 d .
H2A H 0.1574 0.9738 0.5397 0.045 Uiso 1 1 calc R
C3 C 0.21784(15) 1.1037(3) 0.48806(16) 0.0360(5) Uani 1 1 d .
H3A H 0.2087 1.1748 0.5202 0.043 Uiso 1 1 calc R
C4 C 0.26192(14) 1.1177(2) 0.42859(15) 0.0317(5) Uani 1 1 d .
H4A H 0.2827 1.1986 0.4189 0.038 Uiso 1 1 calc R
C5 C 0.27481(12) 1.0114(2) 0.38411(14) 0.0266(5) Uani 1 1 d .
C6 C 0.32103(13) 1.0137(2) 0.31926(14) 0.0265(5) Uani 1 1 d .
C7 C 0.35998(14) 1.1184(2) 0.29626(15) 0.0320(5) Uani 1 1 d .
H7A H 0.3591 1.1994 0.3220 0.038 Uiso 1 1 calc R
C8 C 0.40040(15) 1.1001(3) 0.23395(16) 0.0352(5) Uani 1 1 d .
H8A H 0.4268 1.1703 0.2163 0.042 Uiso 1 1 calc R
C9 C 0.40261(14) 0.9815(2) 0.19746(15) 0.0317(5) Uani 1 1 d .
H9A H 0.4301 0.9695 0.1550 0.038 Uiso 1 1 calc R
C10 C 0.36369(13) 0.8809(2) 0.22447(14) 0.0276(5) Uani 1 1 d .
C11 C 0.36407(14) 0.7456(2) 0.19943(16) 0.0285(5) Uani 1 1 d .
C12 C 0.40188(15) 0.7005(3) 0.14037(16) 0.0354(5) Uani 1 1 d .
H12A H 0.4273 0.7582 0.1109 0.042 Uiso 1 1 calc R
C13 C 0.40223(16) 0.5703(3) 0.12464(17) 0.0408(6) Uani 1 1 d .
H13A H 0.4281 0.5377 0.0846 0.049 Uiso 1 1 calc R
C14 C 0.36440(16) 0.4891(3) 0.16804(17) 0.0399(6) Uani 1 1 d .
H14A H 0.3643 0.3996 0.1588 0.048 Uiso 1 1 calc R
C15 C 0.32655(15) 0.5402(2) 0.22537(16) 0.0341(5) Uani 1 1 d .
H15A H 0.2997 0.4843 0.2544 0.041 Uiso 1 1 calc R
N4 N 0.22381(11) 0.60997(18) 0.36471(12) 0.0260(4) Uani 1 1 d .
N5 N 0.14818(12) 0.74201(17) 0.22395(13) 0.0277(4) Uani 1 1 d .
C16 C 0.26214(14) 0.5554(2) 0.43989(15) 0.0323(5) Uani 1 1 d .
H16A H 0.3180 0.5766 0.4668 0.039 Uiso 1 1 calc R
C17 C 0.22360(15) 0.4698(3) 0.47964(16) 0.0357(5) Uani 1 1 d .
H17A H 0.2520 0.4329 0.5332 0.043 Uiso 1 1 calc R
C18 C 0.14248(16) 0.4390(3) 0.43949(17) 0.0387(6) Uani 1 1 d .
H18A H 0.1139 0.3822 0.4661 0.046 Uiso 1 1 calc R
C19 C 0.10318(14) 0.4912(3) 0.36030(16) 0.0345(5) Uani 1 1 d .
H19A H 0.0479 0.4692 0.3317 0.041 Uiso 1 1 calc R
C20 C 0.14524(13) 0.5759(2) 0.32322(14) 0.0260(4) Uani 1 1 d .
C21 C 0.10888(13) 0.6378(2) 0.23863(15) 0.0274(5) Uani 1 1 d .
C22 C 0.04082(14) 0.5891(3) 0.17741(17) 0.0370(6) Uani 1 1 d .
H22A H 0.0135 0.5150 0.1887 0.044 Uiso 1 1 calc R
C23 C 0.01381(16) 0.6517(3) 0.09933(18) 0.0455(7) Uani 1 1 d .
H23A H -0.0321 0.6197 0.0560 0.055 Uiso 1 1 calc R
C24 C 0.05337(17) 0.7602(3) 0.08449(18) 0.0407(6) Uani 1 1 d .
H24A H 0.0351 0.8045 0.0316 0.049 Uiso 1 1 calc R
C25 C 0.12059(15) 0.8025(3) 0.14916(16) 0.0359(5) Uani 1 1 d .
H25A H 0.1481 0.8776 0.1399 0.043 Uiso 1 1 calc R
P2 P -0.11504(4) 0.71019(7) 0.32655(4) 0.03719(18) Uani 1 1 d .
F20 F -0.17663(14) 0.7964(2) 0.25735(14) 0.0699(6) Uani 1 1 d .
F21 F -0.05450(11) 0.6197(2) 0.39689(11) 0.0620(5) Uani 1 1 d .
F22 F -0.10381(13) 0.8189(2) 0.39712(14) 0.0705(6) Uani 1 1 d .
F23 F -0.19079(11) 0.6544(2) 0.35482(12) 0.0650(6) Uani 1 1 d .
F24 F -0.12488(13) 0.59833(18) 0.25891(11) 0.0612(5) Uani 1 1 d .
F25 F -0.03927(13) 0.76553(19) 0.29959(15) 0.0630(6) Uani 1 1 d .
P1 P 0.51149(4) 0.72954(6) 0.45616(4) 0.02807(17) Uani 1 1 d .
F10 F 0.60377(10) 0.6951(2) 0.45813(11) 0.0532(5) Uani 1 1 d .
F11 F 0.47910(12) 0.60322(16) 0.40331(12) 0.0562(5) Uani 1 1 d .
F12 F 0.41821(10) 0.76487(16) 0.45280(11) 0.0437(4) Uani 1 1 d .
F13 F 0.52338(13) 0.65809(18) 0.54467(11) 0.0594(5) Uani 1 1 d .
F14 F 0.54193(10) 0.85832(15) 0.50713(10) 0.0433(4) Uani 1 1 d .
F15 F 0.49998(9) 0.80338(16) 0.36771(9) 0.0404(4) Uani 1 1 d .

loop_
_atom_site_aniso_label
_atom_site_aniso_U_11
_atom_site_aniso_U_22
_atom_site_aniso_U_33
_atom_site_aniso_U_23
_atom_site_aniso_U_13
_atom_site_aniso_U_12
Cu1 0.02233(18) 0.02672(19) 0.02719(19) 0.00045(10) 0.01387(13) -0.00308(9)
N1 0.0230(9) 0.0314(10) 0.0309(10) 0.0008(8) 0.0138(8) -0.0004(8)
N2 0.0190(8) 0.0318(10) 0.0245(9) 0.0032(7) 0.0105(7) -0.0011(7)
N3 0.0251(9) 0.0321(10) 0.0298(10) -0.0002(8) 0.0134(8) -0.0011(8)
C1 0.0307(12) 0.0375(13) 0.0388(13) 0.0012(10) 0.0214(10) -0.0011(10)
C2 0.0345(12) 0.0471(15) 0.0401(13) -0.0010(11) 0.0236(11) 0.0058(11)
C3 0.0344(12) 0.0398(14) 0.0369(13) -0.0056(10) 0.0150(10) 0.0086(11)
C4 0.0309(12) 0.0303(12) 0.0345(12) -0.0003(9) 0.0105(9) 0.0011(9)
C5 0.0190(9) 0.0334(12) 0.0280(11) 0.0009(9) 0.0080(8) 0.0003(9)
C6 0.0210(10) 0.0316(12) 0.0270(10) 0.0031(9) 0.0072(8) -0.0017(9)
C7 0.0320(12) 0.0310(12) 0.0328(12) 0.0036(9) 0.0090(9) -0.0041(10)
C8 0.0304(12) 0.0424(14) 0.0343(12) 0.0101(10) 0.0119(10) -0.0096(10)
C9 0.0269(11) 0.0424(14) 0.0291(11) 0.0063(10) 0.0134(9) -0.0031(10)
C10 0.0211(10) 0.0388(13) 0.0242(10) 0.0032(9) 0.0089(8) -0.0004(9)
C11 0.0216(11) 0.0378(13) 0.0265(12) 0.0009(9) 0.0079(9) -0.0008(8)
C12 0.0317(12) 0.0485(15) 0.0311(12) 0.0002(11) 0.0174(10) 0.0004(11)
C13 0.0372(13) 0.0522(16) 0.0380(13) -0.0066(12) 0.0187(11) 0.0063(12)
C14 0.0409(13) 0.0396(14) 0.0415(13) -0.0071(11) 0.0157(11) 0.0058(11)
C15 0.0350(12) 0.0329(13) 0.0387(13) -0.0025(10) 0.0171(10) 0.0007(10)
N4 0.0228(9) 0.0300(10) 0.0285(9) 0.0009(8) 0.0129(7) -0.0013(7)
N5 0.0246(10) 0.0296(10) 0.0301(10) 0.0019(7) 0.0100(8) 0.0007(7)
C16 0.0278(11) 0.0371(13) 0.0330(12) 0.0048(10) 0.0103(9) -0.0011(10)
C17 0.0373(13) 0.0370(13) 0.0350(12) 0.0085(10) 0.0140(10) 0.0006(10)
C18 0.0365(13) 0.0392(14) 0.0477(14) 0.0078(11) 0.0237(11) -0.0056(11)
C19 0.0259(11) 0.0371(13) 0.0437(14) 0.0022(10) 0.0153(10) -0.0067(10)
C20 0.0214(10) 0.0276(11) 0.0330(11) -0.0034(9) 0.0140(9) 0.0001(8)
C21 0.0218(10) 0.0299(11) 0.0336(12) -0.0019(9) 0.0131(9) 0.0033(9)
C22 0.0254(11) 0.0417(14) 0.0426(14) -0.0018(11) 0.0081(10) -0.0031(10)
C23 0.0291(12) 0.0576(18) 0.0435(15) -0.0030(13) 0.0003(11) 0.0019(12)
C24 0.0358(14) 0.0530(17) 0.0320(14) 0.0062(11) 0.0077(11) 0.0125(11)
C25 0.0328(12) 0.0389(14) 0.0373(13) 0.0067(11) 0.0120(10) 0.0055(11)
P2 0.0375(4) 0.0485(4) 0.0301(3) -0.0054(3) 0.0169(3) -0.0077(3)
F20 0.0728(13) 0.0765(14) 0.0668(13) 0.0272(11) 0.0303(11) 0.0164(11)
F21 0.0541(10) 0.0800(14) 0.0449(10) -0.0011(9) 0.0031(8) 0.0035(10)
F22 0.0674(12) 0.0828(15) 0.0736(13) -0.0410(12) 0.0399(11) -0.0090(11)
F23 0.0456(10) 0.0984(16) 0.0562(11) 0.0179(11) 0.0226(8) -0.0172(10)
F24 0.0797(13) 0.0581(11) 0.0419(9) -0.0164(8) 0.0115(9) -0.0134(10)
F25 0.0627(12) 0.0613(12) 0.0860(15) -0.0183(10) 0.0550(11) -0.0166(9)
P1 0.0294(3) 0.0313(3) 0.0277(3) 0.0005(2) 0.0149(3) 0.0029(2)
F10 0.0348(8) 0.0800(13) 0.0457(9) -0.0083(9) 0.0128(7) 0.0219(8)
F11 0.0706(12) 0.0411(9) 0.0665(11) -0.0156(8) 0.0349(9) -0.0111(8)
F12 0.0307(8) 0.0639(11) 0.0435(9) -0.0031(7) 0.0216(7) 0.0005(7)
F13 0.0887(13) 0.0527(10) 0.0471(10) 0.0207(8) 0.0361(9) 0.0247(10)
F14 0.0453(8) 0.0420(9) 0.0424(8) -0.0107(7) 0.0121(7) -0.0006(7)
F15 0.0368(8) 0.0569(10) 0.0310(7) 0.0081(7) 0.0152(6) 0.0000(7)

loop_
_atom_type_symbol
_atom_type_description
_atom_type_scat_dispersion_real
_atom_type_scat_dispersion_imag
_atom_type_scat_source
C C 0.0033 0.0016 'International Tables Vol C Tables 4.2.6.8 and 6.1.1.4'
H H 0.0000 0.0000 'International Tables Vol C Tables 4.2.6.8 and 6.1.1.4'
N N 0.0061 0.0033 'International Tables Vol C Tables 4.2.6.8 and 6.1.1.4'
F F 0.0171 0.0103 'International Tables Vol C Tables 4.2.6.8 and 6.1.1.4'
P P 0.1023 0.0942 'International Tables Vol C Tables 4.2.6.8 and 6.1.1.4'
Cu Cu 0.3201 1.2651 'International Tables Vol C Tables 4.2.6.8 and 6.1.1.4'

loop_
_geom_angle_atom_site_label_1
_geom_angle_atom_site_label_2
_geom_angle_atom_site_label_3
_geom_angle
N2 Cu1 N4 173.73(7)
N2 Cu1 N3 80.77(8)
N4 Cu1 N3 99.96(8)
N2 Cu1 N1 80.16(8)
N4 Cu1 N1 98.06(8)
N3 Cu1 N1 159.02(8)
N2 Cu1 N5 106.55(7)
N4 Cu1 N5 79.66(8)
N3 Cu1 N5 93.35(8)
N1 Cu1 N5 100.38(7)
C1 N1 C5 118.4(2)
C1 N1 Cu1 127.64(16)
C5 N1 Cu1 113.79(14)
C6 N2 C10 122.34(19)
C6 N2 Cu1 119.31(14)
C10 N2 Cu1 118.29(16)
C15 N3 C11 119.1(2)
C15 N3 Cu1 127.89(16)
C11 N3 Cu1 112.93(16)
N1 C1 C2 122.2(2)
N1 C1 H1A 118.9
C2 C1 H1A 118.9
C1 C2 C3 119.4(2)
C1 C2 H2A 120.3
C3 C2 H2A 120.3
C2 C3 C4 119.1(2)
C2 C3 H3A 120.5
C4 C3 H3A 120.5
C5 C4 C3 118.6(2)
C5 C4 H4A 120.7
C3 C4 H4A 120.7
N1 C5 C4 122.3(2)
N1 C5 C6 113.9(2)
C4 C5 C6 123.8(2)
N2 C6 C7 120.7(2)
N2 C6 C5 112.80(19)
C7 C6 C5 126.5(2)
C6 C7 C8 117.6(2)
C6 C7 H7A 121.2
C8 C7 H7A 121.2
C9 C8 C7 121.1(2)
C9 C8 H8A 119.4
C7 C8 H8A 119.4
C10 C9 C8 118.3(2)
C10 C9 H9A 120.9
C8 C9 H9A 120.9
N2 C10 C9 120.0(2)
N2 C10 C11 112.8(2)
C9 C10 C11 127.2(2)
N3 C11 C12 121.2(2)
N3 C11 C10 114.7(2)
C12 C11 C10 124.0(2)
C11 C12 C13 119.4(2)
C11 C12 H12A 120.3
C13 C12 H12A 120.3
C14 C13 C12 119.0(2)
C14 C13 H13A 120.5
C12 C13 H13A 120.5
C13 C14 C15 118.9(3)
C13 C14 H14A 120.6
C15 C14 H14A 120.6
N3 C15 C14 122.5(2)
N3 C15 H15A 118.8
C14 C15 H15A 118.8
C16 N4 C20 119.5(2)
C16 N4 Cu1 123.31(16)
C20 N4 Cu1 116.55(15)
C25 N5 C21 119.3(2)
C25 N5 Cu1 127.91(17)
C21 N5 Cu1 110.77(15)
N4 C16 C17 122.5(2)
N4 C16 H16A 118.8
C17 C16 H16A 118.8
C16 C17 C18 118.3(2)
C16 C17 H17A 120.9
C18 C17 H17A 120.9
C17 C18 C19 119.7(2)
C17 C18 H18A 120.1
C19 C18 H18A 120.1
C20 C19 C18 119.4(2)
C20 C19 H19A 120.3
C18 C19 H19A 120.3
N4 C20 C19 120.6(2)
N4 C20 C21 115.64(19)
C19 C20 C21 123.8(2)
N5 C21 C22 121.8(2)
N5 C21 C20 115.3(2)
C22 C21 C20 122.9(2)
C23 C22 C21 118.2(2)
C23 C22 H22A 120.9
C21 C22 H22A 120.9
C24 C23 C22 120.2(2)
C24 C23 H23A 119.9
C22 C23 H23A 119.9
C23 C24 C25 117.9(3)
C23 C24 H24A 121.0
C25 C24 H24A 121.0
N5 C25 C24 122.6(3)
N5 C25 H25A 118.7
C24 C25 H25A 118.7
F20 P2 F24 90.63(12)
F20 P2 F25 90.95(13)
F24 P2 F25 90.49(11)
F20 P2 F22 91.33(14)
F24 P2 F22 177.95(13)
F25 P2 F22 90.07(11)
F20 P2 F23 89.56(12)
F24 P2 F23 89.91(12)
F25 P2 F23 179.36(12)
F22 P2 F23 89.52(12)
F20 P2 F21 178.38(12)
F24 P2 F21 88.72(11)
F25 P2 F21 90.55(12)
F22 P2 F21 89.30(12)
F23 P2 F21 88.95(11)
F13 P1 F11 91.91(11)
F13 P1 F14 89.33(10)
F11 P1 F14 178.35(11)
F13 P1 F15 179.18(11)
F11 P1 F15 88.91(10)
F14 P1 F15 89.85(9)
F13 P1 F10 90.50(11)
F11 P1 F10 90.40(10)
F14 P1 F10 90.67(10)
F15 P1 F10 89.48(9)
F13 P1 F12 90.28(10)
F11 P1 F12 89.41(10)
F14 P1 F12 89.51(9)
F15 P1 F12 89.74(9)
F10 P1 F12 179.20(10)

loop_
_geom_bond_atom_site_label_1
_geom_bond_atom_site_label_2
_geom_bond_distance
Cu1 N2 1.9233(18)
Cu1 N4 1.9819(19)
Cu1 N3 2.0369(19)
Cu1 N1 2.039(2)
Cu1 N5 2.183(2)
N1 C1 1.350(3)
N1 C5 1.352(3)
N2 C6 1.330(3)
N2 C10 1.349(3)
N3 C15 1.334(3)
N3 C11 1.356(3)
C1 C2 1.377(4)
C1 H1A 0.9500
C2 C3 1.378(4)
C2 H2A 0.9500
C3 C4 1.395(4)
C3 H3A 0.9500
C4 C5 1.381(3)
C4 H4A 0.9500
C5 C6 1.490(3)
C6 C7 1.389(3)
C7 C8 1.395(4)
C7 H7A 0.9500
C8 C9 1.384(4)
C8 H8A 0.9500
C9 C10 1.384(3)
C9 H9A 0.9500
C10 C11 1.477(3)
C11 C12 1.387(3)
C12 C13 1.390(4)
C12 H12A 0.9500
C13 C14 1.380(4)
C13 H13A 0.9500
C14 C15 1.388(4)
C14 H14A 0.9500
C15 H15A 0.9500
N4 C16 1.340(3)
N4 C20 1.360(3)
N5 C25 1.335(3)
N5 C21 1.338(3)
C16 C17 1.379(3)
C16 H16A 0.9500
C17 C18 1.384(4)
C17 H17A 0.9500
C18 C19 1.385(4)
C18 H18A 0.9500
C19 C20 1.385(3)
C19 H19A 0.9500
C20 C21 1.488(3)
C21 C22 1.390(3)
C22 C23 1.388(4)
C22 H22A 0.9500
C23 C24 1.378(4)
C23 H23A 0.9500
C24 C25 1.386(4)
C24 H24A 0.9500
C25 H25A 0.9500
P2 F20 1.583(2)
P2 F24 1.5858(18)
P2 F25 1.5873(19)
P2 F22 1.5921(19)
P2 F23 1.5996(18)
P2 F21 1.611(2)
P1 F13 1.5872(17)
P1 F11 1.5897(18)
P1 F14 1.5919(16)
P1 F15 1.5993(15)
P1 F10 1.6021(16)
P1 F12 1.6148(16)
